data_1570707
loop_
_publ_author_name
'Shablinskii, Andrey'
'Bubnova, Rimma'
'Shorets, Olga'
'Krzhizhanovskaya, Maria'
'Volkov, Sergey'
'Filatov, Stanislav'

_publ_section_title
;
 Novel High-Temperature Modification of Belomarinaite KNaSO4: Crystal
 Structure and Thermal Order--Disorder Phase Transitions
;
_journal_issue 1
_journal_name_full Crystals
_journal_page_first 27
_journal_paper_doi 10.3390/cryst14010027
_journal_volume 14
_journal_year 2023
_chemical_formula_sum 'K Na O4 S'
_chemical_formula_weight 158.1
_space_group_IT_number 164
_space_group_name_Hall '-P 3 2"'
_space_group_name_H-M_alt 'P -3 m 1'
_symmetry_cell_setting trigonal
_symmetry_Int_Tables_number 164
_symmetry_space_group_name_Hall '-P 3 2"'
_symmetry_space_group_name_H-M 'P -3 m 1'
_cell_angle_alpha 90
_cell_angle_beta 90
_cell_angle_gamma 120
_cell_formula_units_Z 2
_cell_length_a 5.6914(6)
_cell_length_b 5.6914(6)
_cell_length_c 7.370(3)
_cell_measurement_reflns_used 398
_cell_measurement_temperature 573.0(4)
_cell_measurement_theta_max 29.22
_cell_measurement_theta_min 4.13
_cell_volume 206.75(9)
_computing_cell_refinement 'CrysAlisPro 1.171.41.104a (Rigaku OD, 2021)'
_computing_data_collection 'CrysAlisPro 1.171.41.104a (Rigaku OD, 2021)'
_computing_data_reduction 'CrysAlisPro 1.171.41.104a (Rigaku OD, 2021)'
_diffrn_ambient_temperature 573
_diffrn_detector 'Hybrid Pixel Array Detector'
_diffrn_detector_area_resol_mean 10.0000
_diffrn_measured_fraction_theta_full 0.98
_diffrn_measured_fraction_theta_max 0.9
_diffrn_measurement_device 'four-circle diffractometer'
_diffrn_measurement_device_type 'XtaLAB Synergy, Single source at home/near, HyPix'
_diffrn_measurement_method '\w scans'
_diffrn_radiation_monochromator mirror
_diffrn_radiation_probe x-ray
_diffrn_radiation_source 'X-ray tube'
_diffrn_radiation_type 'Mo K\a'
_diffrn_radiation_wavelength 0.71073
_diffrn_reflns_av_R_equivalents 0.0346
_diffrn_reflns_av_unetI/netI 0.0285
_diffrn_reflns_limit_h_max 6
_diffrn_reflns_limit_h_min -6
_diffrn_reflns_limit_k_max 7
_diffrn_reflns_limit_k_min -5
_diffrn_reflns_limit_l_max 10
_diffrn_reflns_limit_l_min -6
_diffrn_reflns_number 684
_diffrn_reflns_theta_full 27.72
_diffrn_reflns_theta_max 29.18
_diffrn_reflns_theta_min 4.13
_diffrn_source 'micro-focus sealed X-ray tube'
_exptl_absorpt_coefficient_mu 1.768
_exptl_absorpt_correction_T_max 1
_exptl_absorpt_correction_T_min 0.278
_exptl_absorpt_correction_type multi-scan
_exptl_absorpt_process_details
;
CrysAlisPro 1.171.41.104a (Rigaku Oxford Diffraction, 2021)
Empirical absorption correction using spherical harmonics,
implemented in SCALE3 ABSPACK scaling algorithm.
;
_exptl_crystal_density_diffrn 2.5405
_exptl_crystal_description Table
_exptl_crystal_F_000 156
_exptl_crystal_size_max 0.05
_exptl_crystal_size_mid 0.04
_exptl_crystal_size_min 0.03
_refine_ls_extinction_method none
_refine_ls_goodness_of_fit_gt 4.25
_refine_ls_goodness_of_fit_ref 3.73
_refine_ls_number_constraints 3
_refine_ls_number_parameters 21
_refine_ls_number_reflns 221
_refine_ls_number_restraints 0
_refine_ls_R_factor_all 0.0718
_refine_ls_R_factor_gt 0.0570
_refine_ls_shift/su_max 0.0309
_refine_ls_shift/su_mean 0.0069
_refine_ls_structure_factor_coef F
_refine_ls_weighting_details w=1/(\s^2^(F)+0.0001F^2^)
_refine_ls_weighting_scheme sigma
_refine_ls_wR_factor_gt 0.0875
_refine_ls_wR_factor_ref 0.0880
_reflns_number_gt 173
_reflns_number_total 221
_reflns_threshold_expression I>3\s(I)
_cod_data_source_file KNaSO4-573K-91123.cif
_cod_data_source_block I
_cod_depositor_comments
;
The following automatic conversions were performed:

data item '_diffrn_radiation_probe' value 'X-ray' was changed to
'x-ray' in accordance with the
/home/data/users/saulius/crontab/automatic-downloads/current/MDPI/lib/dictionaries/cif_core.dic
dictionary named 'cif_core.dic' version 2.4.2 last updated on
2011-04-26.

Automatic conversion script
Id: cif_fix_values 8170 2020-07-09 18:12:32Z antanas 
;
_cod_original_cell_volume 206.73(9)
_cod_original_formula_sum 'K1 Na1 O4 S1'
_cod_database_code 1570707

loop_
_space_group_symop_id
_space_group_symop_operation_xyz
1 x,y,z
2 -y,x-y,z
3 -x+y,-x,z
4 y,x,-z
5 x-y,-y,-z
6 -x,-x+y,-z
7 -x,-y,-z
8 y,-x+y,-z
9 x-y,x,-z
10 -y,-x,z
11 -x+y,y,z
12 x,x-y,z

loop_
_atom_site_label
_atom_site_type_symbol
_atom_site_fract_x
_atom_site_fract_y
_atom_site_fract_z
_atom_site_adp_type
_atom_site_U_iso_or_equiv
_atom_site_site_symmetry_multiplicity
_atom_site_occupancy
_atom_site_calc_flag
_atom_site_refinement_flags
_atom_site_disorder_assembly
_atom_site_disorder_group
K1 K 0 0 0 Uani 0.064(3) 1 1 d . . .
Na1 Na 0 0 0.5 Uani 0.047(4) 1 1 d . . .
K2 K 0.666667 0.333333 0.6969(9) Uani 0.0440(18) 2 0.5 d . . .
Na2' Na 0.666667 0.333333 0.6969(9) Uani 0.0440(18) 2 0.5 d . . .
S1 S 0.666667 0.333333 0.2415(8) Uani 0.0382(14) 2 1 d . . .
O1 O 0.666667 0.333333 0.049(3) Uani 0.099(7) 2 1 d . . .
O2 O 0.8055(6) -0.8055(6) 0.303(2) Uani 0.076(4) 6 1 d . . .

loop_
_atom_site_aniso_label
_atom_site_aniso_type_symbol
_atom_site_aniso_U_11
_atom_site_aniso_U_22
_atom_site_aniso_U_33
_atom_site_aniso_U_12
_atom_site_aniso_U_13
_atom_site_aniso_U_23
K1 K 0.076(3) 0.076(3) 0.041(6) 0.0380(15) 0 0
Na1 Na 0.035(3) 0.035(3) 0.070(11) 0.0177(17) 0 0
K2 K 0.0360(16) 0.0360(16) 0.060(5) 0.0180(8) 0 0
Na2' Na 0.0360(16) 0.0360(16) 0.060(5) 0.0180(8) 0 0
S1 S 0.0352(14) 0.0352(14) 0.044(3) 0.0176(7) 0 0
O1 O 0.113(9) 0.113(9) 0.071(13) 0.056(4) 0 0
O2 O 0.065(4) 0.065(4) 0.124(9) 0.051(4) -0.009(2) 0.009(2)

loop_
_atom_type_symbol
_atom_type_scat_dispersion_real
_atom_type_scat_dispersion_imag
_atom_type_scat_source
K 0.2009 0.2494 'International Tables Vol C tables 4.2.6.8 and 6.1.1.1'
Na 0.0362 0.0249 'International Tables Vol C tables 4.2.6.8 and 6.1.1.1'
O 0.0106 0.0060 'International Tables Vol C tables 4.2.6.8 and 6.1.1.1'
S 0.1246 0.1234 'International Tables Vol C tables 4.2.6.8 and 6.1.1.1'

loop_
_exptl_crystal_face_index_h
_exptl_crystal_face_index_k
_exptl_crystal_face_index_l
_exptl_crystal_face_perp_dist
? ? ? ?

loop_
_geom_angle_atom_site_label_1
_geom_angle_atom_site_label_2
_geom_angle_atom_site_label_3
_geom_angle_site_symmetry_1
_geom_angle_site_symmetry_2
_geom_angle_site_symmetry_3
_geom_angle
_geom_angle_publ_flag
O2 K1 O2 1_465 . 2_435 68.7(2) ?
O2 K1 O2 1_465 . 3_765 68.7(2) ?
O2 K1 O2 1_465 . 4_645 180.0(5) ?
O2 K1 O2 1_465 . 5_345 111.3(2) ?
O2 K1 O2 1_465 . 6_675 111.3(2) ?
O2 K1 O2 2_435 . 3_765 68.7(2) ?
O2 K1 O2 2_435 . 4_645 111.3(2) ?
O2 K1 O2 2_435 . 5_345 111.3(2) ?
O2 K1 O2 2_435 . 6_675 180.0(5) ?
O2 K1 O2 3_765 . 4_645 111.3(2) ?
O2 K1 O2 3_765 . 5_345 180.0(5) ?
O2 K1 O2 3_765 . 6_675 111.3(2) ?
O2 K1 O2 4_645 . 5_345 68.7(2) ?
O2 K1 O2 4_645 . 6_675 68.7(2) ?
O2 K1 O2 5_345 . 6_675 68.7(2) ?
O2 Na1 O2 1_465 . 2_435 87.4(3) ?
O2 Na1 O2 1_465 . 3_765 87.4(3) ?
O2 Na1 O2 1_465 . 4_646 180.0(5) ?
O2 Na1 O2 1_465 . 5_346 92.6(3) ?
O2 Na1 O2 1_465 . 6_676 92.6(3) ?
O2 Na1 O2 2_435 . 3_765 87.4(3) ?
O2 Na1 O2 2_435 . 4_646 92.6(3) ?
O2 Na1 O2 2_435 . 5_346 92.6(3) ?
O2 Na1 O2 2_435 . 6_676 180.0(5) ?
O2 Na1 O2 3_765 . 4_646 92.6(3) ?
O2 Na1 O2 3_765 . 5_346 180.0(5) ?
O2 Na1 O2 3_765 . 6_676 92.6(3) ?
O2 Na1 O2 4_646 . 5_346 87.4(3) ?
O2 Na1 O2 4_646 . 6_676 87.4(3) ?
O2 Na1 O2 5_346 . 6_676 87.4(3) ?
O1 K2 O2 1_556 . 1_565 154.76(14) ?
O1 K2 O2 1_556 . 2_545 154.76(14) ?
O1 K2 O2 1_556 . 3_765 154.76(14) ?
O1 K2 O2 1_556 . 4_646 90.0(3) ?
O1 K2 O2 1_556 . 4_756 90.0(3) ?
O1 K2 O2 1_556 . 5_446 90.0(3) ?
O1 K2 O2 1_556 . 5_456 90.0(3) ?
O1 K2 O2 1_556 . 6_676 90.0(3) ?
O1 K2 O2 1_556 . 6_776 90.0(3) ?
O2 K2 O2 1_565 . 2_545 43.34(19) ?
O2 K2 O2 1_565 . 3_765 43.34(19) ?
O2 K2 O2 1_565 . 4_646 87.6(3) ?
O2 K2 O2 1_565 . 4_756 87.6(3) ?
O2 K2 O2 1_565 . 5_446 69.7(3) ?
O2 K2 O2 1_565 . 5_456 112.8(4) ?
O2 K2 O2 1_565 . 6_676 112.8(4) ?
O2 K2 O2 1_565 . 6_776 69.7(3) ?
O2 K2 O2 2_545 . 3_765 43.34(17) ?
O2 K2 O2 2_545 . 4_646 112.8(4) ?
O2 K2 O2 2_545 . 4_756 69.7(3) ?
O2 K2 O2 2_545 . 5_446 112.8(4) ?
O2 K2 O2 2_545 . 5_456 69.7(3) ?
O2 K2 O2 2_545 . 6_676 87.6(3) ?
O2 K2 O2 2_545 . 6_776 87.6(3) ?
O2 K2 O2 3_765 . 4_646 69.7(3) ?
O2 K2 O2 3_765 . 4_756 112.8(4) ?
O2 K2 O2 3_765 . 5_446 87.6(3) ?
O2 K2 O2 3_765 . 5_456 87.6(3) ?
O2 K2 O2 3_765 . 6_676 69.7(3) ?
O2 K2 O2 3_765 . 6_776 112.8(4) ?
O2 K2 O2 4_646 . 4_756 168.96(12) ?
O2 K2 O2 4_646 . 5_446 48.96(13) ?
O2 K2 O2 4_646 . 5_456 120.00(12) ?
O2 K2 O2 4_646 . 6_676 71.04(12) ?
O2 K2 O2 4_646 . 6_776 120.00(13) ?
O2 K2 O2 4_756 . 5_446 120.00(13) ?
O2 K2 O2 4_756 . 5_456 71.04(12) ?
O2 K2 O2 4_756 . 6_676 120.00(12) ?
O2 K2 O2 4_756 . 6_776 48.96(13) ?
O2 K2 O2 5_446 . 5_456 168.95(12) ?
O2 K2 O2 5_446 . 6_676 120.00(12) ?
O2 K2 O2 5_446 . 6_776 71.04(13) ?
O2 K2 O2 5_456 . 6_676 48.96(12) ?
O2 K2 O2 5_456 . 6_776 120.00(12) ?
O2 K2 O2 6_676 . 6_776 168.96(12) ?
O1 Na2' O2 1_556 . 1_565 154.76(14) ?
O1 Na2' O2 1_556 . 2_545 154.76(14) ?
O1 Na2' O2 1_556 . 3_765 154.76(14) ?
O1 Na2' O2 1_556 . 4_646 90.0(3) ?
O1 Na2' O2 1_556 . 4_756 90.0(3) ?
O1 Na2' O2 1_556 . 5_446 90.0(3) ?
O1 Na2' O2 1_556 . 5_456 90.0(3) ?
O1 Na2' O2 1_556 . 6_676 90.0(3) ?
O1 Na2' O2 1_556 . 6_776 90.0(3) ?
O2 Na2' O2 1_565 . 2_545 43.34(19) ?
O2 Na2' O2 1_565 . 3_765 43.34(19) ?
O2 Na2' O2 1_565 . 4_646 87.6(3) ?
O2 Na2' O2 1_565 . 4_756 87.6(3) ?
O2 Na2' O2 1_565 . 5_446 69.7(3) ?
O2 Na2' O2 1_565 . 5_456 112.8(4) ?
O2 Na2' O2 1_565 . 6_676 112.8(4) ?
O2 Na2' O2 1_565 . 6_776 69.7(3) ?
O2 Na2' O2 2_545 . 3_765 43.34(17) ?
O2 Na2' O2 2_545 . 4_646 112.8(4) ?
O2 Na2' O2 2_545 . 4_756 69.7(3) ?
O2 Na2' O2 2_545 . 5_446 112.8(4) ?
O2 Na2' O2 2_545 . 5_456 69.7(3) ?
O2 Na2' O2 2_545 . 6_676 87.6(3) ?
O2 Na2' O2 2_545 . 6_776 87.6(3) ?
O2 Na2' O2 3_765 . 4_646 69.7(3) ?
O2 Na2' O2 3_765 . 4_756 112.8(4) ?
O2 Na2' O2 3_765 . 5_446 87.6(3) ?
O2 Na2' O2 3_765 . 5_456 87.6(3) ?
O2 Na2' O2 3_765 . 6_676 69.7(3) ?
O2 Na2' O2 3_765 . 6_776 112.8(4) ?
O2 Na2' O2 4_646 . 4_756 168.96(12) ?
O2 Na2' O2 4_646 . 5_446 48.96(13) ?
O2 Na2' O2 4_646 . 5_456 120.00(12) ?
O2 Na2' O2 4_646 . 6_676 71.04(12) ?
O2 Na2' O2 4_646 . 6_776 120.00(13) ?
O2 Na2' O2 4_756 . 5_446 120.00(13) ?
O2 Na2' O2 4_756 . 5_456 71.04(12) ?
O2 Na2' O2 4_756 . 6_676 120.00(12) ?
O2 Na2' O2 4_756 . 6_776 48.96(13) ?
O2 Na2' O2 5_446 . 5_456 168.95(12) ?
O2 Na2' O2 5_446 . 6_676 120.00(12) ?
O2 Na2' O2 5_446 . 6_776 71.04(13) ?
O2 Na2' O2 5_456 . 6_676 48.96(12) ?
O2 Na2' O2 5_456 . 6_776 120.00(12) ?
O2 Na2' O2 6_676 . 6_776 168.96(12) ?
O1 S1 O2 . . 1_565 108.4(6) ?
O1 S1 O2 . . 2_545 108.4(6) ?
O1 S1 O2 . . 3_765 108.4(6) ?
O2 S1 O2 1_565 . 2_545 110.5(5) ?
O2 S1 O2 1_565 . 3_765 110.5(5) ?
O2 S1 O2 2_545 . 3_765 110.5(5) ?

loop_
_geom_bond_atom_site_label_1
_geom_bond_atom_site_label_2
_geom_bond_site_symmetry_1
_geom_bond_site_symmetry_2
_geom_bond_distance
_geom_bond_publ_flag
K1 O2 . 1_465 2.945(12) ?
K1 O2 . 2_435 2.945(12) ?
K1 O2 . 3_765 2.945(12) ?
K1 O2 . 4_645 2.945(12) ?
K1 O2 . 5_345 2.945(12) ?
K1 O2 . 6_675 2.945(12) ?
Na1 O2 . 1_465 2.405(10) ?
Na1 O2 . 2_435 2.405(10) ?
Na1 O2 . 3_765 2.405(10) ?
Na1 O2 . 4_646 2.405(10) ?
Na1 O2 . 5_346 2.405(10) ?
Na1 O2 . 6_676 2.405(10) ?
K2 O1 . 1_556 2.59(2) ?
K2 O2 . 1_565 3.208(15) ?
K2 O2 . 2_545 3.208(15) ?
K2 O2 . 3_765 3.208(15) ?
K2 O2 . 4_646 2.859(3) ?
K2 O2 . 4_756 2.859(3) ?
K2 O2 . 5_446 2.859(4) ?
K2 O2 . 5_456 2.859(5) ?
K2 O2 . 6_676 2.859(5) ?
K2 O2 . 6_776 2.859(4) ?
Na2' O1 . 1_556 2.59(2) ?
Na2' O2 . 1_565 3.208(15) ?
Na2' O2 . 2_545 3.208(15) ?
Na2' O2 . 3_765 3.208(15) ?
Na2' O2 . 4_646 2.859(3) ?
Na2' O2 . 4_756 2.859(3) ?
Na2' O2 . 5_446 2.859(4) ?
Na2' O2 . 5_456 2.859(5) ?
Na2' O2 . 6_676 2.859(5) ?
Na2' O2 . 6_776 2.859(4) ?
S1 O1 . . 1.43(2) ?
S1 O2 . 1_565 1.442(7) ?
S1 O2 . 2_545 1.442(7) ?
S1 O2 . 3_765 1.442(7) ?

loop_
_geom_hbond_atom_site_label_D
_geom_hbond_atom_site_label_H
_geom_hbond_atom_site_label_A
_geom_hbond_site_symmetry_D
_geom_hbond_site_symmetry_H
_geom_hbond_site_symmetry_A
_geom_hbond_distance_DH
_geom_hbond_distance_HA
_geom_hbond_distance_DA
_geom_hbond_angle_DHA
_geom_hbond_publ_flag
? ? ? ? ? ? ? ? ? ? ?

loop_
_geom_torsion_atom_site_label_1
_geom_torsion_atom_site_label_2
_geom_torsion_atom_site_label_3
_geom_torsion_atom_site_label_4
_geom_torsion_site_symmetry_1
_geom_torsion_site_symmetry_2
_geom_torsion_site_symmetry_3
_geom_torsion_site_symmetry_4
_geom_torsion
_geom_torsion_publ_flag
? ? ? ? ? ? ? ? ? ?

loop_
_restr_angle_atom_site_label_1
_restr_angle_site_symmetry_1
_restr_angle_atom_site_label_2
_restr_angle_site_symmetry_2
_restr_angle_atom_site_label_3
_restr_angle_site_symmetry_3
_restr_angle_target
_restr_angle_target_weight_param
? ? ? ? ? ? ? ?

loop_
_restr_distance_atom_site_label_1
_restr_distance_site_symmetry_1
_restr_distance_atom_site_label_2
_restr_distance_site_symmetry_2
_restr_distance_target
_restr_distance_target_weight_param
? ? ? ? ? ?

loop_
_restr_equal_angle_atom_site_label_1
_restr_equal_angle_site_symmetry_1
_restr_equal_angle_atom_site_label_2
_restr_equal_angle_site_symmetry_2
_restr_equal_angle_atom_site_label_3
_restr_equal_angle_site_symmetry_3
_restr_equal_angle_class_class_id
_restr_equal_angle_class_target_weight_param
? ? ? ? ? ? ? ?

loop_
_restr_equal_distance_atom_site_label_1
_restr_equal_distance_site_symmetry_1
_restr_equal_distance_atom_site_label_2
_restr_equal_distance_site_symmetry_2
_restr_equal_distance_class_class_id
_restr_equal_distance_class_target_weight_param
? ? ? ? ? ?

loop_
_restr_equal_torsion_atom_site_label_1
_restr_equal_torsion_site_symmetry_1
_restr_equal_torsion_atom_site_label_2
_restr_equal_torsion_site_symmetry_2
_restr_equal_torsion_atom_site_label_3
_restr_equal_torsion_site_symmetry_3
_restr_equal_torsion_atom_site_label_4
_restr_equal_torsion_site_symmetry_4
_restr_equal_torsion_class_class_id
_restr_equal_torsion_class_target_weight_param
? ? ? ? ? ? ? ? ? ?

loop_
_restr_torsion_atom_site_label_1
_restr_torsion_site_symmetry_1
_restr_torsion_atom_site_label_2
_restr_torsion_site_symmetry_2
_restr_torsion_atom_site_label_3
_restr_torsion_site_symmetry_3
_restr_torsion_atom_site_label_4
_restr_torsion_site_symmetry_4
_restr_torsion_angle_target
_restr_torsion_weight_param
? ? ? ? ? ? ? ? ? ?

loop_
_twin_individual_id
_twin_individual_mass_fraction_refined
_twin_individual_twin_matrix_11
_twin_individual_twin_matrix_12
_twin_individual_twin_matrix_13
_twin_individual_twin_matrix_21
_twin_individual_twin_matrix_22
_twin_individual_twin_matrix_23
_twin_individual_twin_matrix_31
_twin_individual_twin_matrix_32
_twin_individual_twin_matrix_33
1 0.503(11) 1 0 0 0 1 0 0 0 1
2 0.497(11) -1 0 0 0 -1 0 0 0 1

loop_
_jana_atom_site_adp_c_label
_jana_atom_site_adp_c_type_symbol
_jana_atom_site_adp_c_111
_jana_atom_site_adp_c_112
_jana_atom_site_adp_c_113
_jana_atom_site_adp_c_122
_jana_atom_site_adp_c_123
_jana_atom_site_adp_c_133
_jana_atom_site_adp_c_222
_jana_atom_site_adp_c_223
_jana_atom_site_adp_c_233
_jana_atom_site_adp_c_333
? ? ? ? ? ? ? ? ? ? ? ?

loop_
_jana_atom_site_adp_d_label
_jana_atom_site_adp_d_type_symbol
_jana_atom_site_adp_d_1111
_jana_atom_site_adp_d_1112
_jana_atom_site_adp_d_1113
_jana_atom_site_adp_d_1122
_jana_atom_site_adp_d_1123
_jana_atom_site_adp_d_1133
_jana_atom_site_adp_d_1222
_jana_atom_site_adp_d_1223
_jana_atom_site_adp_d_1233
_jana_atom_site_adp_d_1333
_jana_atom_site_adp_d_2222
_jana_atom_site_adp_d_2223
_jana_atom_site_adp_d_2233
_jana_atom_site_adp_d_2333
_jana_atom_site_adp_d_3333
? ? ? ? ? ? ? ? ? ? ? ? ? ? ? ? ?

loop_
_jana_atom_site_adp_e_label
_jana_atom_site_adp_e_type_symbol
_jana_atom_site_adp_e_11111
_jana_atom_site_adp_e_11112
_jana_atom_site_adp_e_11113
_jana_atom_site_adp_e_11122
_jana_atom_site_adp_e_11123
_jana_atom_site_adp_e_11133
_jana_atom_site_adp_e_11222
_jana_atom_site_adp_e_11223
_jana_atom_site_adp_e_11233
_jana_atom_site_adp_e_11333
_jana_atom_site_adp_e_12222
_jana_atom_site_adp_e_12223
_jana_atom_site_adp_e_12233
_jana_atom_site_adp_e_12333
_jana_atom_site_adp_e_13333
_jana_atom_site_adp_e_22222
_jana_atom_site_adp_e_22223
_jana_atom_site_adp_e_22233
_jana_atom_site_adp_e_22333
_jana_atom_site_adp_e_23333
_jana_atom_site_adp_e_33333
? ? ? ? ? ? ? ? ? ? ? ? ? ? ? ? ? ? ? ? ? ? ?

loop_
_jana_atom_site_adp_f_label
_jana_atom_site_adp_f_type_symbol
_jana_atom_site_adp_f_111111
_jana_atom_site_adp_f_111112
_jana_atom_site_adp_f_111113
_jana_atom_site_adp_f_111122
_jana_atom_site_adp_f_111123
_jana_atom_site_adp_f_111133
_jana_atom_site_adp_f_111222
_jana_atom_site_adp_f_111223
_jana_atom_site_adp_f_111233
_jana_atom_site_adp_f_111333
_jana_atom_site_adp_f_112222
_jana_atom_site_adp_f_112223
_jana_atom_site_adp_f_112233
_jana_atom_site_adp_f_112333
_jana_atom_site_adp_f_113333
_jana_atom_site_adp_f_122222
_jana_atom_site_adp_f_122223
_jana_atom_site_adp_f_122233
_jana_atom_site_adp_f_122333
_jana_atom_site_adp_f_123333
_jana_atom_site_adp_f_133333
_jana_atom_site_adp_f_222222
_jana_atom_site_adp_f_222223
_jana_atom_site_adp_f_222233
_jana_atom_site_adp_f_222333
_jana_atom_site_adp_f_223333
_jana_atom_site_adp_f_233333
_jana_atom_site_adp_f_333333
? ? ? ? ? ? ? ? ? ? ? ? ? ? ? ? ? ? ? ? ? ? ? ? ? ? ? ? ? ?
